data_4514431
loop_
_publ_author_name
'Wei, Lian-Qiang'
'Ye, Bao-Hui'

_publ_section_title
;
 Cyclometalated Ir-Zr Metal-Organic Frameworks as Recyclable Visible-Light
 Photocatalysts for Sulfide Oxidation into Sulfoxide in Water.
;
_journal_name_full 'ACS applied materials &amp; interfaces'
_journal_paper_doi 10.1021/acsami.9b15646
_journal_year 2019
_chemical_formula_moiety 'C44 H32 Ir N4 O4, 2(C H Cl3), Cl'
_chemical_formula_sum 'C46 H34 Cl7 Ir N4 O4'
_chemical_formula_weight 1147.12
_space_group_crystal_system monoclinic
_space_group_IT_number 14
_space_group_name_Hall '-P 2ybc'
_space_group_name_H-M_alt 'P 1 21/c 1'
_symmetry_space_group_name_Hall '-P 2ybc'
_symmetry_space_group_name_H-M 'P 1 21/c 1'
_atom_sites_solution_hydrogens geom
_atom_sites_solution_primary heavy
_audit_creation_date 2019-03-31
_audit_creation_method
;
Olex2 1.2
(compiled 2018.05.29 svn.r3508 for OlexSys, GUI svn.r5506)
;
_cell_angle_alpha 90
_cell_angle_beta 106.290(6)
_cell_angle_gamma 90
_cell_formula_units_Z 4
_cell_length_a 13.7903(6)
_cell_length_b 21.5052(13)
_cell_length_c 19.8216(13)
_cell_measurement_reflns_used 4065
_cell_measurement_temperature 293(2)
_cell_measurement_theta_max 62.3040
_cell_measurement_theta_min 3.9130
_cell_volume 5642.4(6)
_computing_molecular_graphics 'Olex2 (Dolomanov et al., 2009)'
_computing_publication_material 'Olex2 (Dolomanov et al., 2009)'
_computing_structure_refinement 'ShelXL (Sheldrick, 2015)'
_computing_structure_solution 'ShelXS (Sheldrick, 2008)'
_diffrn_ambient_temperature 293(2)
_diffrn_measured_fraction_theta_full 0.994
_diffrn_measured_fraction_theta_max 0.994
_diffrn_measurement_device_type 'Xcalibur, Sapphire3, Gemini ultra'
_diffrn_radiation_type CuK\a
_diffrn_radiation_wavelength 1.54184
_diffrn_reflns_av_R_equivalents 0.0880
_diffrn_reflns_av_unetI/netI 0.0789
_diffrn_reflns_Laue_measured_fraction_full 0.994
_diffrn_reflns_Laue_measured_fraction_max 0.994
_diffrn_reflns_limit_h_max 14
_diffrn_reflns_limit_h_min -16
_diffrn_reflns_limit_k_max 24
_diffrn_reflns_limit_k_min -25
_diffrn_reflns_limit_l_max 23
_diffrn_reflns_limit_l_min -22
_diffrn_reflns_number 28908
_diffrn_reflns_point_group_measured_fraction_full 0.994
_diffrn_reflns_point_group_measured_fraction_max 0.994
_diffrn_reflns_theta_full 65.059
_diffrn_reflns_theta_max 65.059
_diffrn_reflns_theta_min 3.339
_exptl_absorpt_coefficient_mu 7.950
_exptl_absorpt_correction_T_max 1.0000
_exptl_absorpt_correction_T_min 0.16982
_exptl_absorpt_correction_type multi-scan
_exptl_absorpt_process_details
;
CrysAlisPro 1.171.38.41 (Rigaku Oxford Diffraction, 2015)
Empirical absorption correction using spherical harmonics,
 implemented in SCALE3 ABSPACK scaling algorithm.
;
_exptl_crystal_colour red
_exptl_crystal_density_diffrn 1.350
_exptl_crystal_description block
_exptl_crystal_F_000 2264
_exptl_crystal_size_max 0.1
_exptl_crystal_size_mid 0.08
_exptl_crystal_size_min 0.07
_refine_diff_density_max 5.470
_refine_diff_density_min -1.881
_refine_diff_density_rms 0.286
_refine_ls_extinction_method none
_refine_ls_goodness_of_fit_ref 1.074
_refine_ls_hydrogen_treatment constr
_refine_ls_matrix_type full
_refine_ls_number_parameters 489
_refine_ls_number_reflns 9556
_refine_ls_number_restraints 108
_refine_ls_restrained_S_all 1.096
_refine_ls_R_factor_all 0.1268
_refine_ls_R_factor_gt 0.1052
_refine_ls_shift/su_max 0.001
_refine_ls_shift/su_mean 0.000
_refine_ls_structure_factor_coef Fsqd
_refine_ls_weighting_details 'w=1/[\s^2^(Fo^2^)+(0.2500P)^2^] where P=(Fo^2^+2Fc^2^)/3'
_refine_ls_weighting_scheme calc
_refine_ls_wR_factor_gt 0.3047
_refine_ls_wR_factor_ref 0.3411
_reflns_Friedel_coverage 0.000
_reflns_number_gt 6862
_reflns_number_total 9556
_reflns_threshold_expression 'I > 2\s(I)'
_cod_data_source_file am9b15646_si_002.cif
_cod_data_source_block 1
_cod_database_code 4514431
_shelx_shelxl_version_number 2014/7
_shelx_space_group_comment
;
The symmetry employed for this shelxl refinement is uniquely defined
by the following loop, which should always be used as a source of
symmetry information in preference to the above space-group names.
They are only intended as comments.
;
_olex2_refinement_description
;
1. Fixed Uiso
 At 1.2 times of:
  All C(H) groups
 At 1.5 times of:
  All C(H,H,H) groups
2. Restrained distances
 Cl3-C45
 1.74 with sigma of 0.01
 Cl4-C45 = Cl2-C45
 1.74 with sigma of 0.01
 Cl6-C46 = Cl7-C46 = Cl5-C46
 1.74 with sigma of 0.01
3. Uiso/Uaniso restraints and constraints
Uanis(C4) \\sim Ueq: with sigma of 0.01 and sigma for terminal atoms of 0.02
Uanis(O4) \\sim Ueq, Uanis(O3) \\sim Ueq, Uanis(O2) \\sim Ueq, Uanis(O1) \\sim
Ueq: with sigma of 0.01 and sigma for terminal atoms of 0.02
Uanis(C17) \\sim Ueq, Uanis(C34) \\sim Ueq: with sigma of 0.01 and sigma for
terminal atoms of 0.02
Uanis(Cl1) \\sim Ueq: with sigma of 0.01 and sigma for terminal atoms of 0.02
Uanis(C22) \\sim Ueq: with sigma of 0.01 and sigma for terminal atoms of 0.02
Uanis(Cl4) \\sim Ueq, Uanis(Cl2) \\sim Ueq, Uanis(Cl3) \\sim Ueq, Uanis(C45)
\\sim Ueq: with sigma of 0.01 and sigma for terminal atoms of 0.02
Uanis(Cl6) \\sim Ueq, Uanis(Cl5) \\sim Ueq, Uanis(Cl7) \\sim Ueq, Uanis(C46)
\\sim Ueq: with sigma of 0.01 and sigma for terminal atoms of 0.02
Uanis(Cl2) \\sim Ueq: with sigma of 0.01 and sigma for terminal atoms of 0.02
4.a Ternary CH refined with riding coordinates:
 C45(H45), C46(H46)
4.b Aromatic/amide H refined with riding coordinates:
 C8(H8), C2(H2), C3(H3), C4(H4), C5(H5), C15(H15), C12(H12), C13(H13),
 C14(H14), C25(H25), C19(H19), C20(H20), C21(H21), C22(H22), C29(H29), C30(H30),
  C31(H31), C32(H32), C38(H38), C35(H35), C36(H36), C37(H37), C43(H43),
 C44(H44), C41(H41), C42(H42)
4.c Fitted hexagon refined as free rotating group:
 C1(N1,C9,C8,C7,C6), C15(C10,C11,C12,C13,C14), C18(N2,C26,C25,C24,C23),
 C28(C29,C30,C31,C32,C27), C38(C39,N3,C35,C36,C37), C43(C44,N4,C40,C41,C42)
4.d Idealised Me refined as rotating group:
 C17(H17A,H17B,H17C), C34(H34A,H34B,H34C)
;

loop_
_space_group_symop_operation_xyz
'x, y, z'
'-x, y+1/2, -z+1/2'
'-x, -y, -z'
'x, -y-1/2, z-1/2'

loop_
_atom_site_label
_atom_site_type_symbol
_atom_site_fract_x
_atom_site_fract_y
_atom_site_fract_z
_atom_site_U_iso_or_equiv
_atom_site_adp_type
_atom_site_occupancy
_atom_site_site_symmetry_order
_atom_site_calc_flag
_atom_site_refinement_flags_posn
_atom_site_refinement_flags_adp
Ir1 Ir 0.90214(3) 0.85093(2) 0.10769(2) 0.0470(3) Uani 1 1 d . .
O1 O 0.6962(10) 0.8728(7) 0.3817(7) 0.104(4) Uani 1 1 d . U
O2 O 0.8448(13) 0.8606(7) 0.4580(7) 0.123(5) Uani 1 1 d . U
O3 O 0.9674(10) 0.8725(8) -0.2388(7) 0.116(4) Uani 1 1 d . U
O4 O 1.1076(9) 0.9019(6) -0.1650(6) 0.097(3) Uani 1 1 d . U
C1 C 0.9485(5) 0.8291(4) 0.2711(4) 0.058(3) Uani 1 1 d . .
N1 N 0.8881(5) 0.8569(3) 0.2105(3) 0.048(2) Uani 1 1 d G .
C9 C 0.8003(5) 0.8878(4) 0.2121(3) 0.058(3) Uani 1 1 d G .
C8 C 0.7728(5) 0.8909(4) 0.2743(4) 0.061(3) Uani 1 1 d G .
H8 H 0.7140 0.9116 0.2754 0.073 Uiso 1 1 calc R .
C7 C 0.8332(7) 0.8632(4) 0.3349(3) 0.069(4) Uani 1 1 d G .
C6 C 0.9210(6) 0.8323(4) 0.3333(3) 0.070(4) Uani 1 1 d G .
C2 C 1.0404(10) 0.8045(7) 0.2689(7) 0.069(3) Uani 1 1 d . .
H2 H 1.0597 0.8059 0.2276 0.083 Uiso 1 1 calc R .
C3 C 1.1030(11) 0.7780(7) 0.3287(8) 0.078(4) Uani 1 1 d . .
H3 H 1.1632 0.7592 0.3274 0.094 Uiso 1 1 calc R .
C4 C 1.0737(12) 0.7796(8) 0.3935(8) 0.082(4) Uani 1 1 d . U
H4 H 1.1149 0.7615 0.4341 0.098 Uiso 1 1 calc R .
C5 C 0.9936(12) 0.8054(8) 0.3946(7) 0.085(5) Uani 1 1 d . .
H5 H 0.9788 0.8077 0.4375 0.102 Uiso 1 1 calc R .
C15 C 0.6688(6) 0.9607(4) 0.1455(4) 0.076(4) Uani 1 1 d . .
H15 H 0.6433 0.9656 0.1839 0.091 Uiso 1 1 calc R .
C10 C 0.7515(5) 0.9222(4) 0.1505(3) 0.056(3) Uani 1 1 d G .
C11 C 0.7896(5) 0.9149(3) 0.0931(4) 0.049(3) Uani 1 1 d G .
C12 C 0.7451(6) 0.9460(4) 0.0307(3) 0.056(3) Uani 1 1 d G .
H12 H 0.7706 0.9411 -0.0078 0.067 Uiso 1 1 calc R .
C13 C 0.6624(6) 0.9846(4) 0.0256(4) 0.063(3) Uani 1 1 d G .
H13 H 0.6326 1.0054 -0.0161 0.076 Uiso 1 1 calc R .
C14 C 0.6243(5) 0.9919(4) 0.0830(4) 0.072(4) Uani 1 1 d G .
H14 H 0.5690 1.0177 0.0797 0.087 Uiso 1 1 calc R .
C16 C 0.7930(13) 0.8660(9) 0.3980(8) 0.081(4) Uani 1 1 d . .
C17 C 0.6485(18) 0.8777(13) 0.4399(11) 0.132(7) Uani 1 1 d . U
H17A H 0.5949 0.8478 0.4330 0.198 Uiso 1 1 calc GR .
H17B H 0.6215 0.9188 0.4405 0.198 Uiso 1 1 calc GR .
H17C H 0.6981 0.8697 0.4838 0.198 Uiso 1 1 calc GR .
C18 C 0.8573(4) 0.8360(3) -0.0575(4) 0.054(3) Uani 1 1 d . .
N2 N 0.9169(5) 0.8616(3) 0.0047(3) 0.050(2) Uani 1 1 d G .
C26 C 1.0037(5) 0.8946(4) 0.0050(3) 0.057(3) Uani 1 1 d G .
C25 C 1.0309(5) 0.9019(4) -0.0570(4) 0.052(3) Uani 1 1 d G .
H25 H 1.0890 0.9239 -0.0568 0.063 Uiso 1 1 calc R .
C24 C 0.9713(6) 0.8762(4) -0.1192(3) 0.065(3) Uani 1 1 d G .
C23 C 0.8845(6) 0.8432(4) -0.1195(3) 0.058(3) Uani 1 1 d G .
C19 C 0.7631(9) 0.8118(6) -0.0574(7) 0.064(3) Uani 1 1 d . .
H19 H 0.7425 0.8127 -0.0165 0.077 Uiso 1 1 calc R .
C20 C 0.7012(11) 0.7867(8) -0.1178(8) 0.079(4) Uani 1 1 d . .
H20 H 0.6417 0.7668 -0.1169 0.095 Uiso 1 1 calc R .
C21 C 0.7283(11) 0.7912(8) -0.1821(8) 0.087(5) Uani 1 1 d . .
H21 H 0.6865 0.7741 -0.2231 0.104 Uiso 1 1 calc R .
C22 C 0.8146(12) 0.8203(8) -0.1834(8) 0.076(4) Uani 1 1 d . U
H22 H 0.8292 0.8257 -0.2261 0.092 Uiso 1 1 calc R .
C28 C 1.0116(5) 0.9165(3) 0.1258(4) 0.049(3) Uani 1 1 d . .
C29 C 1.0532(6) 0.9482(4) 0.1884(3) 0.060(3) Uani 1 1 d G .
H29 H 1.0261 0.9430 0.2260 0.072 Uiso 1 1 calc R .
C30 C 1.1351(6) 0.9876(4) 0.1947(4) 0.070(4) Uani 1 1 d G .
H30 H 1.1629 1.0088 0.2366 0.083 Uiso 1 1 calc R .
C31 C 1.1756(5) 0.9953(4) 0.1384(5) 0.072(4) Uani 1 1 d G .
H31 H 1.2304 1.0217 0.1426 0.087 Uiso 1 1 calc R .
C32 C 1.1341(6) 0.9636(4) 0.0758(4) 0.067(4) Uani 1 1 d G .
H32 H 1.1611 0.9688 0.0382 0.081 Uiso 1 1 calc R .
C27 C 1.0521(5) 0.9242(4) 0.0695(3) 0.056(3) Uani 1 1 d G .
C33 C 1.0114(10) 0.8821(9) -0.1807(7) 0.077(4) Uani 1 1 d . .
C34 C 1.1547(15) 0.9132(10) -0.2177(10) 0.113(6) Uani 1 1 d . U
H34A H 1.1164 0.9434 -0.2501 0.170 Uiso 1 1 calc GR .
H34B H 1.1583 0.8752 -0.2424 0.170 Uiso 1 1 calc GR .
H34C H 1.2217 0.9288 -0.1970 0.170 Uiso 1 1 calc GR .
C38 C 0.8068(6) 0.6578(3) 0.1178(5) 0.069(4) Uani 1 1 d . .
H38 H 0.8397 0.6196 0.1217 0.082 Uiso 1 1 calc R .
C39 C 0.8571(4) 0.7119(3) 0.1089(4) 0.048(2) Uani 1 1 d G .
N3 N 0.8080(5) 0.7689(3) 0.1031(4) 0.050(2) Uani 1 1 d G .
C35 C 0.7086(5) 0.7719(3) 0.1060(4) 0.068(3) Uani 1 1 d G .
H35 H 0.6757 0.8100 0.1021 0.081 Uiso 1 1 calc R .
C36 C 0.6583(4) 0.7178(4) 0.1149(5) 0.067(4) Uani 1 1 d G .
H36 H 0.5918 0.7198 0.1169 0.081 Uiso 1 1 calc R .
C37 C 0.7074(6) 0.6608(3) 0.1207(5) 0.074(4) Uani 1 1 d G .
H37 H 0.6737 0.6246 0.1267 0.088 Uiso 1 1 calc R .
C43 C 1.1556(4) 0.7262(4) 0.0984(5) 0.077(4) Uani 1 1 d . .
H43 H 1.2217 0.7302 0.0960 0.092 Uiso 1 1 calc R .
C44 C 1.1010(5) 0.7787(3) 0.1064(5) 0.062(3) Uani 1 1 d G .
H44 H 1.1306 0.8178 0.1094 0.075 Uiso 1 1 calc R .
N4 N 1.0022(4) 0.7727(3) 0.1099(4) 0.052(2) Uani 1 1 d G .
C40 C 0.9579(4) 0.7142(3) 0.1055(4) 0.054(3) Uani 1 1 d G .
C41 C 1.0125(6) 0.6617(3) 0.0975(5) 0.070(4) Uani 1 1 d G .
H41 H 0.9828 0.6226 0.0945 0.084 Uiso 1 1 calc R .
C42 C 1.1113(6) 0.6677(3) 0.0940(6) 0.078(4) Uani 1 1 d G .
H42 H 1.1478 0.6326 0.0886 0.093 Uiso 1 1 calc R .
Cl2 Cl 0.5066(5) 0.8540(3) -0.0101(6) 0.209(4) Uani 1 1 d D U
Cl3 Cl 0.4120(10) 0.7570(6) -0.1047(8) 0.290(6) Uani 1 1 d D U
Cl4 Cl 0.2920(6) 0.8391(4) -0.0559(6) 0.197(4) Uani 1 1 d D U
C45 C 0.4072(8) 0.8009(6) -0.0309(9) 0.122(7) Uani 1 1 d D U
H45 H 0.4105 0.7735 0.0092 0.146 Uiso 1 1 calc R .
Cl1 Cl 1.3986(3) 0.6906(3) 0.0888(3) 0.128(2) Uani 1 1 d . U
Cl5 Cl 0.5417(12) 1.1035(7) 0.2154(6) 0.298(6) Uani 1 1 d D U
Cl6 Cl 0.4489(12) 1.0329(7) 0.2953(9) 0.333(7) Uani 1 1 d D U
Cl7 Cl 0.6606(8) 1.0366(4) 0.3256(4) 0.206(4) Uani 1 1 d D U
C46 C 0.5511(10) 1.0807(8) 0.3008(8) 0.125(7) Uani 1 1 d D U
H46 H 0.5530 1.1161 0.3321 0.150 Uiso 1 1 calc R .

loop_
_atom_site_aniso_label
_atom_site_aniso_U_11
_atom_site_aniso_U_22
_atom_site_aniso_U_33
_atom_site_aniso_U_23
_atom_site_aniso_U_13
_atom_site_aniso_U_12
Ir1 0.0333(4) 0.0581(4) 0.0479(4) 0.00473(19) 0.0087(2) 0.00094(18)
O1 0.096(7) 0.135(7) 0.093(7) 0.007(6) 0.047(6) 0.022(6)
O2 0.125(11) 0.182(12) 0.064(7) 0.009(7) 0.031(7) 0.011(8)
O3 0.080(8) 0.195(11) 0.078(8) -0.024(8) 0.030(6) -0.013(8)
O4 0.092(6) 0.127(7) 0.083(6) -0.006(5) 0.041(5) -0.024(6)
C1 0.049(7) 0.056(6) 0.060(8) 0.014(6) 0.001(6) 0.002(6)
N1 0.046(6) 0.060(6) 0.033(5) 0.007(4) 0.003(4) 0.001(4)
C9 0.044(6) 0.070(8) 0.055(7) 0.001(6) 0.006(5) 0.001(6)
C8 0.051(7) 0.084(9) 0.046(7) -0.003(6) 0.012(5) -0.004(6)
C7 0.076(10) 0.079(9) 0.051(8) -0.001(6) 0.015(7) -0.004(7)
C6 0.075(10) 0.088(9) 0.042(7) -0.001(7) 0.010(6) 0.001(8)
C2 0.056(8) 0.083(9) 0.062(8) 0.004(7) 0.007(6) 0.008(7)
C3 0.068(9) 0.091(10) 0.068(9) 0.024(8) 0.005(7) 0.039(8)
C4 0.083(7) 0.080(8) 0.073(8) 0.020(6) 0.008(6) 0.018(7)
C5 0.079(10) 0.120(13) 0.052(8) 0.026(8) 0.012(7) 0.040(9)
C15 0.050(7) 0.085(10) 0.095(11) 0.036(8) 0.023(7) 0.020(7)
C10 0.049(6) 0.059(7) 0.063(7) 0.009(6) 0.019(6) 0.000(6)
C11 0.035(5) 0.064(7) 0.052(6) 0.013(5) 0.018(5) 0.002(5)
C12 0.053(7) 0.052(6) 0.062(7) 0.009(6) 0.014(6) 0.009(5)
C13 0.042(6) 0.079(9) 0.062(8) 0.014(7) 0.006(5) 0.010(6)
C14 0.045(7) 0.083(9) 0.085(10) 0.024(8) 0.012(7) 0.017(6)
C16 0.079(11) 0.119(13) 0.043(8) 0.008(8) 0.014(7) 0.003(9)
C17 0.127(14) 0.200(16) 0.091(12) -0.004(12) 0.064(11) 0.014(13)
C18 0.034(6) 0.066(7) 0.056(7) -0.005(6) 0.003(5) 0.000(5)
N2 0.030(5) 0.080(7) 0.036(5) 0.005(4) 0.004(4) -0.009(4)
C26 0.056(7) 0.062(7) 0.047(7) 0.005(5) 0.005(5) -0.005(6)
C25 0.049(6) 0.057(7) 0.055(7) -0.002(5) 0.020(5) -0.005(5)
C24 0.054(7) 0.091(9) 0.053(7) 0.014(7) 0.021(6) 0.009(7)
C23 0.049(7) 0.064(8) 0.062(8) -0.004(6) 0.016(6) -0.004(5)
C19 0.051(7) 0.085(9) 0.055(7) 0.001(6) 0.013(6) -0.019(6)
C20 0.060(8) 0.099(11) 0.073(10) 0.002(8) 0.009(7) -0.027(8)
C21 0.058(8) 0.124(14) 0.069(9) -0.022(9) 0.004(7) -0.041(9)
C22 0.074(7) 0.092(8) 0.062(7) 0.001(6) 0.018(6) -0.006(6)
C28 0.037(5) 0.054(6) 0.052(7) 0.005(5) 0.009(5) 0.004(5)
C29 0.047(6) 0.084(9) 0.042(6) 0.006(6) 0.001(5) -0.003(6)
C30 0.061(8) 0.078(9) 0.064(8) -0.022(7) 0.009(6) -0.019(7)
C31 0.064(8) 0.064(8) 0.077(9) 0.000(7) 0.001(7) -0.018(7)
C32 0.042(6) 0.085(9) 0.075(9) 0.015(7) 0.015(6) -0.009(6)
C27 0.038(6) 0.063(7) 0.059(7) -0.001(6) -0.001(5) 0.000(5)
C33 0.050(7) 0.132(13) 0.048(8) -0.006(8) 0.010(6) -0.009(9)
C34 0.109(12) 0.151(14) 0.101(11) -0.002(10) 0.066(10) -0.032(11)
C38 0.066(9) 0.058(7) 0.073(10) 0.010(6) 0.004(7) -0.010(6)
C39 0.038(5) 0.060(7) 0.044(6) 0.002(5) 0.010(4) 0.003(5)
N3 0.034(4) 0.074(6) 0.043(5) 0.000(4) 0.014(4) -0.007(4)
C35 0.049(7) 0.099(10) 0.056(7) 0.008(7) 0.015(6) -0.005(7)
C36 0.056(7) 0.089(10) 0.064(8) -0.009(7) 0.031(6) -0.011(7)
C37 0.065(9) 0.103(11) 0.054(8) 0.021(7) 0.018(7) -0.011(8)
C43 0.068(9) 0.093(11) 0.080(10) 0.023(8) 0.037(8) 0.022(8)
C44 0.039(6) 0.072(8) 0.080(9) 0.009(7) 0.023(6) 0.019(6)
N4 0.033(4) 0.077(6) 0.047(5) 0.007(5) 0.014(4) 0.003(4)
C40 0.056(7) 0.059(7) 0.047(6) -0.003(5) 0.012(5) 0.004(6)
C41 0.053(8) 0.077(9) 0.072(9) -0.007(7) 0.005(7) 0.021(7)
C42 0.067(9) 0.072(8) 0.096(12) -0.003(8) 0.028(8) 0.022(8)
Cl2 0.100(5) 0.177(7) 0.290(10) 0.089(6) -0.045(5) -0.031(4)
Cl3 0.244(11) 0.316(12) 0.330(12) -0.048(10) 0.112(9) -0.049(10)
Cl4 0.105(5) 0.155(6) 0.298(11) 0.028(6) 0.005(6) -0.004(4)
C45 0.116(10) 0.115(10) 0.131(10) 0.007(8) 0.028(8) -0.009(8)
Cl1 0.075(3) 0.121(4) 0.203(5) 0.050(4) 0.066(3) 0.014(2)
Cl5 0.372(14) 0.287(12) 0.244(10) 0.027(9) 0.101(10) 0.111(11)
Cl6 0.353(13) 0.308(13) 0.355(14) -0.105(11) 0.127(11) -0.120(11)
Cl7 0.264(9) 0.177(6) 0.187(7) -0.043(5) 0.080(6) 0.059(6)
C46 0.133(11) 0.123(10) 0.126(10) -0.007(8) 0.049(8) 0.007(8)

loop_
_atom_type_symbol
_atom_type_description
_atom_type_scat_dispersion_real
_atom_type_scat_dispersion_imag
_atom_type_scat_source
Ir Ir -4.7710 6.5667 'International Tables Vol C Tables 4.2.6.8 and 6.1.1.4'
C C 0.0181 0.0091 'International Tables Vol C Tables 4.2.6.8 and 6.1.1.4'
H H 0.0000 0.0000 'International Tables Vol C Tables 4.2.6.8 and 6.1.1.4'
N N 0.0311 0.0180 'International Tables Vol C Tables 4.2.6.8 and 6.1.1.4'
O O 0.0492 0.0322 'International Tables Vol C Tables 4.2.6.8 and 6.1.1.4'
Cl Cl 0.3639 0.7018 'International Tables Vol C Tables 4.2.6.8 and 6.1.1.4'

loop_
_geom_angle_atom_site_label_1
_geom_angle_atom_site_label_2
_geom_angle_atom_site_label_3
_geom_angle
N1 Ir1 N2 170.3(3)
N1 Ir1 N3 82.8(3)
N1 Ir1 N4 105.0(3)
C11 Ir1 N1 79.8(3)
C11 Ir1 N2 93.7(3)
C11 Ir1 N3 96.9(3)
C11 Ir1 N4 169.7(3)
N2 Ir1 N3 105.3(3)
N2 Ir1 N4 82.6(3)
C28 Ir1 N1 93.0(3)
C28 Ir1 C11 93.2(4)
C28 Ir1 N2 80.0(3)
C28 Ir1 N3 168.2(3)
C28 Ir1 N4 95.6(3)
N4 Ir1 N3 75.0(3)
C16 O1 C17 117.8(15)
C33 O4 C34 121.2(14)
N1 C1 C6 120.0
C2 C1 N1 117.9(8)
C2 C1 C6 121.7(8)
C1 N1 Ir1 128.0(4)
C9 N1 Ir1 111.6(4)
C9 N1 C1 120.0
N1 C9 C8 120.0
N1 C9 C10 115.7(5)
C8 C9 C10 123.7(5)
C7 C8 C9 120.0
C8 C7 C16 115.5(9)
C6 C7 C8 120.0
C6 C7 C16 124.4(9)
C1 C6 C5 115.1(8)
C7 C6 C1 120.0
C7 C6 C5 124.7(8)
C3 C2 C1 119.2(13)
C2 C3 C4 119.3(13)
C5 C4 C3 119.7(14)
C4 C5 C6 124.7(14)
C10 C15 C14 120.0
C15 C10 C9 123.5(5)
C11 C10 C9 116.5(5)
C11 C10 C15 120.0
C10 C11 Ir1 114.2(4)
C10 C11 C12 120.0
C12 C11 Ir1 125.6(4)
C13 C12 C11 120.0
C12 C13 C14 120.0
C13 C14 C15 120.0
O1 C16 C7 113.2(13)
O2 C16 O1 122.7(16)
O2 C16 C7 124.1(16)
N2 C18 C23 120.0
N2 C18 C19 117.7(7)
C23 C18 C19 121.6(7)
C18 N2 Ir1 128.2(4)
C18 N2 C26 120.0
C26 N2 Ir1 111.5(4)
N2 C26 C27 114.8(5)
C25 C26 N2 120.0
C25 C26 C27 124.9(5)
C24 C25 C26 120.0
C25 C24 C23 120.0
C25 C24 C33 115.6(8)
C23 C24 C33 124.2(8)
C18 C23 C22 117.2(8)
C24 C23 C18 120.0
C24 C23 C22 122.6(8)
C20 C19 C18 119.7(12)
C19 C20 C21 119.9(12)
C22 C21 C20 120.0(13)
C21 C22 C23 121.0(13)
C29 C28 Ir1 126.9(4)
C29 C28 C27 120.0
C27 C28 Ir1 112.9(4)
C30 C29 C28 120.0
C29 C30 C31 120.0
C32 C31 C30 120.0
C31 C32 C27 120.0
C28 C27 C26 118.5(5)
C32 C27 C26 121.3(5)
C32 C27 C28 120.0
O3 C33 O4 119.6(14)
O3 C33 C24 126.2(14)
O4 C33 C24 114.2(11)
C39 C38 C37 120.0
C38 C39 C40 124.7(5)
N3 C39 C38 120.0
N3 C39 C40 115.3(5)
C39 N3 Ir1 116.2(4)
C35 N3 Ir1 123.0(4)
C35 N3 C39 120.0
N3 C35 C36 120.0
C37 C36 C35 120.0
C36 C37 C38 120.0
C44 C43 C42 120.0
N4 C44 C43 120.0
C44 N4 Ir1 123.7(4)
C44 N4 C40 120.0
C40 N4 Ir1 115.8(4)
N4 C40 C39 116.8(5)
C41 C40 C39 123.2(5)
C41 C40 N4 120.0
C40 C41 C42 120.0
C41 C42 C43 120.0
Cl2 C45 Cl3 109.8(10)
Cl4 C45 Cl2 110.7(8)
Cl4 C45 Cl3 105.3(9)
Cl5 C46 Cl7 104.7(9)
Cl6 C46 Cl5 105.8(12)
Cl6 C46 Cl7 109.0(11)

loop_
_geom_bond_atom_site_label_1
_geom_bond_atom_site_label_2
_geom_bond_distance
Ir1 N1 2.104(5)
Ir1 C11 2.032(5)
Ir1 N2 2.120(5)
Ir1 C28 2.023(5)
Ir1 N3 2.177(5)
Ir1 N4 2.168(5)
O1 C16 1.29(2)
O1 C17 1.483(18)
O2 C16 1.21(2)
O3 C33 1.160(18)
O4 C33 1.344(17)
O4 C34 1.398(16)
C1 N1 1.3900
C1 C6 1.3900
C1 C2 1.386(14)
N1 C9 1.3900
C9 C8 1.3900
C9 C10 1.425(7)
C8 C7 1.3900
C7 C6 1.3900
C7 C16 1.503(16)
C6 C5 1.460(14)
C2 C3 1.378(17)
C3 C4 1.452(19)
C4 C5 1.24(2)
C15 C10 1.3900
C15 C14 1.3900
C10 C11 1.3900
C11 C12 1.3900
C12 C13 1.3900
C13 C14 1.3900
C18 N2 1.3900
C18 C23 1.3900
C18 C19 1.401(13)
N2 C26 1.3900
C26 C25 1.3900
C26 C27 1.418(8)
C25 C24 1.3900
C24 C23 1.3900
C24 C33 1.478(14)
C23 C22 1.448(16)
C19 C20 1.370(18)
C20 C21 1.43(2)
C21 C22 1.35(2)
C28 C29 1.3900
C28 C27 1.3900
C29 C30 1.3900
C30 C31 1.3900
C31 C32 1.3900
C32 C27 1.3900
C38 C39 1.3900
C38 C37 1.3900
C39 N3 1.3900
C39 C40 1.412(8)
N3 C35 1.3900
C35 C36 1.3900
C36 C37 1.3900
C43 C44 1.3900
C43 C42 1.3900
C44 N4 1.3900
N4 C40 1.3900
C40 C41 1.3900
C41 C42 1.3900
Cl2 C45 1.743(9)
Cl3 C45 1.757(9)
Cl4 C45 1.732(9)
Cl5 C46 1.732(9)
Cl6 C46 1.723(9)
Cl7 C46 1.733(9)

loop_
_smtbx_masks_void_nr
_smtbx_masks_void_average_x
_smtbx_masks_void_average_y
_smtbx_masks_void_average_z
_smtbx_masks_void_volume
_smtbx_masks_void_count_electrons
1 -0.075 0.000 0.500 441.9 91.8
2 0.241 0.500 0.000 441.9 91.8
3 0.270 0.702 0.252 15.8 1.1
4 0.270 0.798 0.752 15.8 0.0
5 0.730 0.202 0.248 15.8 1.1
6 0.730 0.298 0.748 15.8 1.1
